data_7018138
loop_
_publ_author_name
'Gao, Bo'
'Luo, Xuyang'
'Gao, Wei'
'Huang, Long'
'Gao, Si-Meng'
'Liu, Xiaoming'
'Wu, Qiaolin'
'Mu, Ying'

_publ_section_title
;
 Chromium complexes supported by phenanthrene-imine derivative ligands:
 synthesis, characterization and catalysis on isoprene cis-1,4
 polymerization.
;
_journal_issue 9
_journal_name_full 'Dalton transactions (Cambridge, England : 2003)'
_journal_page_first 2755
_journal_page_last 2763
_journal_paper_doi 10.1039/c2dt11365a
_journal_volume 41
_journal_year 2012
_chemical_formula_sum 'C66 H65 Cl8 Cr2 N4 O'
_chemical_formula_weight 1317.82
_chemical_name_systematic
;
?
;
_space_group_IT_number 2
_symmetry_cell_setting triclinic
_symmetry_space_group_name_Hall '-P 1'
_symmetry_space_group_name_H-M 'P -1'
_atom_sites_solution_hydrogens geom
_atom_sites_solution_primary direct
_atom_sites_solution_secondary difmap
_audit_creation_method SHELXL-97
_cell_angle_alpha 72.4660(10)
_cell_angle_beta 66.4290(10)
_cell_angle_gamma 65.2780(10)
_cell_formula_units_Z 2
_cell_length_a 14.7054(8)
_cell_length_b 14.9361(8)
_cell_length_c 17.9334(10)
_cell_measurement_temperature 185(2)
_cell_volume 3236.6(3)
_computing_cell_refinement 'Bruker SMART'
_computing_data_collection 'Bruker SMART'
_computing_data_reduction 'Bruker SAINT'
_computing_molecular_graphics 'Bruker SHELXTL'
_computing_publication_material 'Bruker SHELXTL'
_computing_structure_refinement 'SHELXL-97 (Sheldrick, 1997)'
_computing_structure_solution 'SHELXS-97 (Sheldrick, 1990)'
_diffrn_ambient_temperature 185(2)
_diffrn_measured_fraction_theta_full 0.977
_diffrn_measured_fraction_theta_max 0.977
_diffrn_measurement_device_type 'CCD area detector'
_diffrn_measurement_method 'phi and omega scan'
_diffrn_radiation_monochromator graphite
_diffrn_radiation_source 'fine-focus sealed tube'
_diffrn_radiation_type MoK\a
_diffrn_radiation_wavelength 0.71073
_diffrn_reflns_av_R_equivalents 0.0244
_diffrn_reflns_av_sigmaI/netI 0.0620
_diffrn_reflns_limit_h_max 18
_diffrn_reflns_limit_h_min -17
_diffrn_reflns_limit_k_max 18
_diffrn_reflns_limit_k_min -11
_diffrn_reflns_limit_l_max 22
_diffrn_reflns_limit_l_min -22
_diffrn_reflns_number 17743
_diffrn_reflns_theta_full 26.04
_diffrn_reflns_theta_max 26.04
_diffrn_reflns_theta_min 1.61
_exptl_absorpt_coefficient_mu 0.710
_exptl_absorpt_correction_T_max 0.8652
_exptl_absorpt_correction_T_min 0.8424
_exptl_absorpt_correction_type multi-scan
_exptl_crystal_colour brown
_exptl_crystal_density_diffrn 1.352
_exptl_crystal_density_method 'not measured'
_exptl_crystal_description block
_exptl_crystal_F_000 1362
_exptl_crystal_size_max 0.25
_exptl_crystal_size_mid 0.24
_exptl_crystal_size_min 0.21
_refine_diff_density_max 4.177
_refine_diff_density_min -1.585
_refine_diff_density_rms 0.183
_refine_ls_extinction_method none
_refine_ls_goodness_of_fit_ref 1.070
_refine_ls_hydrogen_treatment constr
_refine_ls_matrix_type full
_refine_ls_number_parameters 720
_refine_ls_number_reflns 12486
_refine_ls_number_restraints 4
_refine_ls_restrained_S_all 1.073
_refine_ls_R_factor_all 0.1355
_refine_ls_R_factor_gt 0.1018
_refine_ls_shift/su_max 0.001
_refine_ls_shift/su_mean 0.000
_refine_ls_structure_factor_coef Fsqd
_refine_ls_weighting_details 'calc w=1/[\s^2^(Fo^2^)+(0.1960P)^2^+9.2365P] where P=(Fo^2^+2Fc^2^)/3'
_refine_ls_weighting_scheme calc
_refine_ls_wR_factor_gt 0.2863
_refine_ls_wR_factor_ref 0.3197
_reflns_number_gt 8545
_reflns_number_total 12486
_reflns_threshold_expression >2sigma(I)
_cod_data_source_file c2dt11365a.txt
_cod_data_source_block Complex_4
_cod_depositor_comments
;
The following automatic conversions were performed:

'_exptl_absorpt_correction_type' value 'Multi-scan' changed to
'multi-scan' according to
/home/saulius/struct/CIF-dictionaries/cif_core.dic dictionary named
'cif_core.dic' version 2.4.1 from 2010-06-29.

Automatic conversion script
Id: cif_fix_values 1715 2011-07-08 13:25:40Z adriana 
;
_cod_original_sg_symbol_H-M P-1
_cod_database_code 7018138

loop_
_symmetry_equiv_pos_as_xyz
'x, y, z'
'-x, -y, -z'

loop_
_atom_site_label
_atom_site_type_symbol
_atom_site_fract_x
_atom_site_fract_y
_atom_site_fract_z
_atom_site_U_iso_or_equiv
_atom_site_adp_type
_atom_site_occupancy
_atom_site_symmetry_multiplicity
_atom_site_calc_flag
_atom_site_refinement_flags
C1 C 0.2958(5) 0.2666(4) 0.1305(4) 0.0282(14) Uani 1 1 d .
C2 C 0.2700(5) 0.3301(5) 0.0564(4) 0.0301(14) Uani 1 1 d .
C3 C 0.3375(6) 0.3778(5) -0.0087(4) 0.0365(16) Uani 1 1 d .
H3 H 0.4048 0.3667 -0.0060 0.044 Uiso 1 1 calc R
C4 C 0.3080(7) 0.4397(6) -0.0753(5) 0.0424(18) Uani 1 1 d .
H4 H 0.3554 0.4696 -0.1183 0.051 Uiso 1 1 calc R
C5 C 0.2106(7) 0.4589(6) -0.0807(5) 0.0455(19) Uani 1 1 d .
H5 H 0.1893 0.5040 -0.1257 0.055 Uiso 1 1 calc R
C6 C 0.1443(6) 0.4118(6) -0.0197(5) 0.0420(18) Uani 1 1 d .
H6 H 0.0780 0.4236 -0.0246 0.050 Uiso 1 1 calc R
C7 C 0.1710(6) 0.3466(5) 0.0496(4) 0.0350(16) Uani 1 1 d .
C8 C 0.1029(5) 0.2926(5) 0.1088(4) 0.0339(15) Uani 1 1 d .
C9 C 0.0122(6) 0.2971(6) 0.0953(5) 0.0465(19) Uani 1 1 d .
H9 H -0.0057 0.3390 0.0479 0.056 Uiso 1 1 calc R
C10 C -0.0495(7) 0.2431(7) 0.1481(6) 0.054(2) Uani 1 1 d .
H10 H -0.1097 0.2478 0.1373 0.065 Uiso 1 1 calc R
C11 C -0.0256(6) 0.1812(7) 0.2177(6) 0.050(2) Uani 1 1 d .
H11 H -0.0697 0.1443 0.2550 0.060 Uiso 1 1 calc R
C12 C 0.0621(6) 0.1736(6) 0.2322(5) 0.0420(17) Uani 1 1 d .
H12 H 0.0794 0.1293 0.2790 0.050 Uiso 1 1 calc R
C13 C 0.1275(5) 0.2301(5) 0.1795(4) 0.0333(15) Uani 1 1 d .
C14 C 0.2221(5) 0.2219(5) 0.1934(4) 0.0286(14) Uani 1 1 d .
C15 C 0.4585(5) 0.2978(5) 0.1064(4) 0.0330(15) Uani 1 1 d .
C16 C 0.5512(6) 0.2517(5) 0.0476(4) 0.0391(17) Uani 1 1 d .
C17 C 0.6298(6) 0.2963(7) 0.0137(5) 0.054(2) Uani 1 1 d .
H17 H 0.6948 0.2654 -0.0251 0.065 Uiso 1 1 calc R
C18 C 0.6146(8) 0.3819(7) 0.0352(6) 0.058(2) Uani 1 1 d .
H18 H 0.6703 0.4085 0.0135 0.070 Uiso 1 1 calc R
C19 C 0.5201(7) 0.4309(6) 0.0879(5) 0.052(2) Uani 1 1 d .
H19 H 0.5097 0.4934 0.0990 0.062 Uiso 1 1 calc R
C20 C 0.4388(6) 0.3911(5) 0.1256(5) 0.0389(17) Uani 1 1 d .
C21 C 0.5645(7) 0.1629(6) 0.0183(5) 0.051(2) Uani 1 1 d .
H21A H 0.5905 0.1024 0.0556 0.076 Uiso 1 1 calc R
H21B H 0.6154 0.1598 -0.0373 0.076 Uiso 1 1 calc R
H21C H 0.4965 0.1676 0.0174 0.076 Uiso 1 1 calc R
C22 C 0.3344(7) 0.4508(5) 0.1766(5) 0.048(2) Uani 1 1 d .
H22A H 0.3317 0.5197 0.1681 0.072 Uiso 1 1 calc R
H22B H 0.3242 0.4217 0.2349 0.072 Uiso 1 1 calc R
H22C H 0.2784 0.4503 0.1602 0.072 Uiso 1 1 calc R
C23 C 0.1707(5) 0.1654(6) 0.3414(4) 0.0352(15) Uani 1 1 d .
C24 C 0.1674(6) 0.0699(6) 0.3825(5) 0.0453(19) Uani 1 1 d .
C25 C 0.0935(7) 0.0627(8) 0.4601(6) 0.059(3) Uani 1 1 d .
H25 H 0.0919 -0.0013 0.4901 0.070 Uiso 1 1 calc R
C26 C 0.0230(9) 0.1460(11) 0.4941(6) 0.076(4) Uani 1 1 d .
H26 H -0.0269 0.1391 0.5472 0.092 Uiso 1 1 calc R
C27 C 0.0234(7) 0.2402(10) 0.4520(6) 0.070(3) Uani 1 1 d .
H27 H -0.0279 0.2975 0.4756 0.084 Uiso 1 1 calc R
C28 C 0.0987(6) 0.2519(6) 0.3748(5) 0.0406(17) Uani 1 1 d .
C29 C 0.2340(7) -0.0216(6) 0.3429(6) 0.054(2) Uani 1 1 d .
H29A H 0.2395 -0.0051 0.2844 0.081 Uiso 1 1 calc R
H29B H 0.2015 -0.0734 0.3702 0.081 Uiso 1 1 calc R
H29C H 0.3046 -0.0461 0.3481 0.081 Uiso 1 1 calc R
C30 C 0.0977(6) 0.3554(6) 0.3306(6) 0.051(2) Uani 1 1 d .
H30A H 0.1506 0.3709 0.3397 0.076 Uiso 1 1 calc R
H30B H 0.0277 0.4039 0.3519 0.076 Uiso 1 1 calc R
H30C H 0.1142 0.3586 0.2714 0.076 Uiso 1 1 calc R
C31 C 0.6929(5) -0.2588(4) 0.2716(4) 0.0275(13) Uani 1 1 d .
C32 C 0.7256(6) -0.3684(5) 0.2974(4) 0.0310(14) Uani 1 1 d .
C33 C 0.6616(6) -0.4164(5) 0.3641(5) 0.0401(17) Uani 1 1 d .
H33 H 0.5950 -0.3772 0.3960 0.048 Uiso 1 1 calc R
C34 C 0.6935(7) -0.5194(5) 0.3843(5) 0.0454(19) Uani 1 1 d .
H34 H 0.6483 -0.5501 0.4291 0.054 Uiso 1 1 calc R
C35 C 0.7896(7) -0.5772(5) 0.3403(6) 0.049(2) Uani 1 1 d .
H35 H 0.8111 -0.6479 0.3542 0.058 Uiso 1 1 calc R
C36 C 0.8556(6) -0.5325(5) 0.2753(5) 0.0404(17) Uani 1 1 d .
H36 H 0.9217 -0.5733 0.2443 0.048 Uiso 1 1 calc R
C37 C 0.8267(6) -0.4270(5) 0.2538(4) 0.0330(15) Uani 1 1 d .
C38 C 0.9015(5) -0.3809(5) 0.1911(4) 0.0303(14) Uani 1 1 d .
C39 C 1.0067(6) -0.4415(5) 0.1527(5) 0.0401(17) Uani 1 1 d .
H39 H 1.0248 -0.5121 0.1652 0.048 Uiso 1 1 calc R
C40 C 1.0823(6) -0.4020(5) 0.0986(5) 0.0403(17) Uani 1 1 d .
H40 H 1.1513 -0.4440 0.0731 0.048 Uiso 1 1 calc R
C41 C 1.0553(6) -0.2971(5) 0.0817(5) 0.0427(18) Uani 1 1 d .
H41 H 1.1075 -0.2681 0.0463 0.051 Uiso 1 1 calc R
C42 C 0.9553(6) -0.2375(5) 0.1156(5) 0.0382(16) Uani 1 1 d .
H42 H 0.9384 -0.1671 0.1024 0.046 Uiso 1 1 calc R
C43 C 0.8753(5) -0.2771(5) 0.1702(4) 0.0297(14) Uani 1 1 d .
C44 C 0.7655(5) -0.2144(5) 0.2078(4) 0.0280(13) Uani 1 1 d .
C45 C 0.5031(5) -0.2213(5) 0.3475(4) 0.0311(14) Uani 1 1 d .
C46 C 0.4612(6) -0.2507(5) 0.3040(5) 0.0397(17) Uani 1 1 d .
C47 C 0.3725(7) -0.2781(6) 0.3491(6) 0.050(2) Uani 1 1 d .
H47 H 0.3421 -0.2976 0.3215 0.060 Uiso 1 1 calc R
C48 C 0.3277(7) -0.2779(6) 0.4323(6) 0.052(2) Uani 1 1 d .
H48 H 0.2668 -0.2968 0.4617 0.062 Uiso 1 1 calc R
C49 C 0.3709(6) -0.2504(5) 0.4726(5) 0.0451(19) Uani 1 1 d .
H49 H 0.3392 -0.2506 0.5303 0.054 Uiso 1 1 calc R
C50 C 0.4594(6) -0.2223(5) 0.4320(4) 0.0347(15) Uani 1 1 d .
C51 C 0.5098(7) -0.2548(6) 0.2141(5) 0.050(2) Uani 1 1 d .
H51A H 0.5044 -0.1873 0.1834 0.075 Uiso 1 1 calc R
H51B H 0.4729 -0.2828 0.1972 0.075 Uiso 1 1 calc R
H51C H 0.5843 -0.2971 0.2025 0.075 Uiso 1 1 calc R
C52 C 0.5122(7) -0.2061(6) 0.4815(5) 0.0458(18) Uani 1 1 d .
H52A H 0.5775 -0.2626 0.4821 0.069 Uiso 1 1 calc R
H52B H 0.4646 -0.2008 0.5381 0.069 Uiso 1 1 calc R
H52C H 0.5286 -0.1444 0.4564 0.069 Uiso 1 1 calc R
C53 C 0.7695(5) -0.0599(5) 0.1096(4) 0.0324(15) Uani 1 1 d .
C54 C 0.7629(6) -0.0749(5) 0.0387(4) 0.0378(16) Uani 1 1 d .
C55 C 0.8096(7) -0.0259(7) -0.0367(5) 0.052(2) Uani 1 1 d .
H55 H 0.8070 -0.0357 -0.0856 0.062 Uiso 1 1 calc R
C56 C 0.8606(7) 0.0375(7) -0.0423(6) 0.060(3) Uani 1 1 d .
H56 H 0.8921 0.0705 -0.0946 0.072 Uiso 1 1 calc R
C57 C 0.8649(6) 0.0517(6) 0.0260(6) 0.052(2) Uani 1 1 d .
H57 H 0.8985 0.0963 0.0212 0.062 Uiso 1 1 calc R
C58 C 0.8213(6) 0.0028(5) 0.1056(5) 0.0386(17) Uani 1 1 d .
C59 C 0.7039(7) -0.1383(6) 0.0434(5) 0.048(2) Uani 1 1 d .
H59A H 0.7055 -0.1369 -0.0121 0.072 Uiso 1 1 calc R
H59B H 0.6306 -0.1124 0.0782 0.072 Uiso 1 1 calc R
H59C H 0.7370 -0.2072 0.0672 0.072 Uiso 1 1 calc R
C60 C 0.8396(7) 0.0126(6) 0.1785(6) 0.050(2) Uani 1 1 d .
H60A H 0.7801 0.0065 0.2281 0.075 Uiso 1 1 calc R
H60B H 0.8461 0.0780 0.1697 0.075 Uiso 1 1 calc R
H60C H 0.9048 -0.0402 0.1856 0.075 Uiso 1 1 calc R
C61 C 0.6381(6) 0.0112(5) 0.3965(5) 0.0386(16) Uani 1 1 d .
H61A H 0.5766 0.0098 0.4467 0.046 Uiso 1 1 calc R
H61B H 0.6218 0.0784 0.3627 0.046 Uiso 1 1 calc R
C62 C 0.7361(6) -0.0152(6) 0.4187(5) 0.0423(17) Uani 1 1 d .
H62A H 0.7197 0.0127 0.4680 0.051 Uiso 1 1 calc R
H62B H 0.7902 0.0086 0.3724 0.051 Uiso 1 1 calc R
C63 C 0.7715(7) -0.1290(6) 0.4363(5) 0.048(2) Uani 1 1 d .
H63A H 0.8470 -0.1589 0.4324 0.058 Uiso 1 1 calc R
H63B H 0.7289 -0.1529 0.4916 0.058 Uiso 1 1 calc R
C64 C 0.7522(6) -0.1533(5) 0.3691(5) 0.0394(17) Uani 1 1 d .
H64A H 0.8162 -0.1639 0.3201 0.047 Uiso 1 1 calc R
H64B H 0.7329 -0.2144 0.3887 0.047 Uiso 1 1 calc R
C65 C 0.5679(10) 0.3352(9) 0.2764(8) 0.080(3) Uiso 1 1 d .
H65A H 0.5731 0.3408 0.2185 0.096 Uiso 1 1 calc R
H65B H 0.5193 0.2980 0.3118 0.096 Uiso 1 1 calc R
C66 C 0.913(2) 0.2283(17) 0.725(2) 0.151(14) Uiso 0.50 1 d PD
H66A H 0.9197 0.2664 0.6687 0.181 Uiso 0.50 1 calc PR
H66B H 0.9624 0.2368 0.7453 0.181 Uiso 0.50 1 calc PR
Cl12 Cl 0.7841(9) 0.2749(8) 0.7895(7) 0.141(3) Uiso 0.50 1 d PD
Cl11 Cl 0.9459(8) 0.1086(7) 0.7231(6) 0.130(3) Uiso 0.50 1 d PD
Cl1 Cl 0.42427(12) 0.02130(11) 0.37020(9) 0.0289(4) Uani 1 1 d .
Cl2 Cl 0.58264(12) 0.11914(10) 0.22063(9) 0.0270(4) Uani 1 1 d .
Cl3 Cl 0.47225(13) 0.00182(11) 0.18975(10) 0.0302(4) Uani 1 1 d .
Cl4 Cl 0.35373(13) 0.26200(12) 0.33728(10) 0.0337(4) Uani 1 1 d .
Cl5 Cl 0.6930(3) 0.2669(3) 0.2879(2) 0.0910(9) Uiso 1 1 d .
Cl6 Cl 0.5149(3) 0.4539(3) 0.3013(2) 0.1054(11) Uiso 1 1 d .
Cr2 Cr 0.58768(8) -0.05099(7) 0.26909(6) 0.0246(3) Uani 1 1 d .
Cr1 Cr 0.39598(8) 0.15245(7) 0.25255(6) 0.0245(3) Uani 1 1 d .
N1 N 0.3819(4) 0.2486(4) 0.1507(3) 0.0258(11) Uani 1 1 d .
N2 N 0.2500(4) 0.1762(4) 0.2621(3) 0.0276(11) Uani 1 1 d .
N3 N 0.5956(4) -0.1927(4) 0.3025(3) 0.0297(12) Uani 1 1 d .
N4 N 0.7235(4) -0.1141(4) 0.1888(3) 0.0271(11) Uani 1 1 d .
O1 O 0.6650(3) -0.0667(3) 0.3491(3) 0.0290(10) Uani 1 1 d .
Cl14 Cl 0.8844(6) 0.5877(6) 0.4351(5) 0.104(2) Uiso 0.50 1 d PD
Cl13 Cl 0.8000(9) 0.4522(9) 0.5881(7) 0.151(4) Uiso 0.50 1 d PD
C67 C 0.7855(17) 0.5476(17) 0.5193(13) 0.101(8) Uiso 0.50 1 d PD
H67A H 0.7426 0.6048 0.5498 0.122 Uiso 1 1 calc R
H67B H 0.7394 0.5427 0.4940 0.122 Uiso 1 1 calc R

loop_
_atom_site_aniso_label
_atom_site_aniso_U_11
_atom_site_aniso_U_22
_atom_site_aniso_U_33
_atom_site_aniso_U_23
_atom_site_aniso_U_13
_atom_site_aniso_U_12
C1 0.028(3) 0.021(3) 0.035(3) -0.007(3) -0.013(3) -0.003(3)
C2 0.036(4) 0.024(3) 0.032(3) -0.006(3) -0.020(3) -0.002(3)
C3 0.040(4) 0.032(4) 0.037(4) 0.001(3) -0.020(3) -0.008(3)
C4 0.054(5) 0.036(4) 0.038(4) 0.001(3) -0.022(4) -0.013(3)
C5 0.059(5) 0.037(4) 0.044(4) -0.003(3) -0.035(4) -0.005(4)
C6 0.037(4) 0.040(4) 0.046(4) -0.007(3) -0.027(4) 0.002(3)
C7 0.038(4) 0.027(3) 0.040(4) -0.010(3) -0.021(3) 0.000(3)
C8 0.031(4) 0.033(4) 0.038(4) -0.012(3) -0.016(3) -0.002(3)
C9 0.035(4) 0.059(5) 0.048(5) -0.009(4) -0.023(4) -0.009(4)
C10 0.042(5) 0.065(6) 0.071(6) -0.014(5) -0.032(4) -0.017(4)
C11 0.037(4) 0.059(5) 0.063(5) -0.010(4) -0.022(4) -0.019(4)
C12 0.035(4) 0.048(4) 0.047(4) -0.007(3) -0.018(3) -0.014(3)
C13 0.032(4) 0.029(3) 0.041(4) -0.011(3) -0.019(3) -0.001(3)
C14 0.024(3) 0.025(3) 0.035(3) -0.005(3) -0.015(3) -0.001(2)
C15 0.029(3) 0.026(3) 0.039(4) 0.006(3) -0.018(3) -0.006(3)
C16 0.031(4) 0.039(4) 0.035(4) 0.006(3) -0.012(3) -0.006(3)
C17 0.031(4) 0.058(5) 0.048(5) 0.011(4) -0.004(4) -0.013(4)
C18 0.051(5) 0.059(6) 0.063(6) 0.014(5) -0.022(5) -0.030(5)
C19 0.064(6) 0.042(4) 0.057(5) 0.012(4) -0.031(5) -0.029(4)
C20 0.042(4) 0.038(4) 0.039(4) 0.010(3) -0.024(3) -0.016(3)
C21 0.046(5) 0.037(4) 0.043(5) 0.000(3) -0.002(4) -0.005(4)
C22 0.061(5) 0.026(4) 0.056(5) -0.004(3) -0.023(4) -0.012(3)
C23 0.027(3) 0.045(4) 0.037(4) -0.001(3) -0.016(3) -0.015(3)
C24 0.034(4) 0.055(5) 0.053(5) 0.013(4) -0.025(4) -0.024(4)
C25 0.048(5) 0.084(7) 0.052(5) 0.022(5) -0.028(4) -0.041(5)
C26 0.058(6) 0.144(12) 0.040(5) 0.007(6) -0.006(5) -0.070(8)
C27 0.032(4) 0.127(10) 0.062(6) -0.054(7) 0.004(4) -0.029(5)
C28 0.028(4) 0.061(5) 0.039(4) -0.016(4) -0.010(3) -0.016(3)
C29 0.047(5) 0.040(4) 0.077(6) 0.011(4) -0.027(5) -0.024(4)
C30 0.029(4) 0.054(5) 0.068(6) -0.029(4) -0.014(4) -0.001(3)
C31 0.027(3) 0.020(3) 0.036(4) -0.005(3) -0.014(3) -0.004(2)
C32 0.038(4) 0.022(3) 0.033(4) -0.001(3) -0.016(3) -0.009(3)
C33 0.043(4) 0.024(3) 0.052(5) 0.004(3) -0.019(4) -0.013(3)
C34 0.052(5) 0.022(3) 0.060(5) 0.008(3) -0.025(4) -0.014(3)
C35 0.064(5) 0.021(3) 0.071(6) 0.005(3) -0.042(5) -0.013(4)
C36 0.042(4) 0.026(3) 0.054(5) -0.005(3) -0.025(4) -0.004(3)
C37 0.041(4) 0.023(3) 0.043(4) -0.004(3) -0.029(3) -0.003(3)
C38 0.032(3) 0.027(3) 0.034(4) -0.005(3) -0.021(3) -0.002(3)
C39 0.041(4) 0.025(3) 0.050(4) -0.006(3) -0.023(4) 0.000(3)
C40 0.035(4) 0.028(3) 0.046(4) -0.009(3) -0.015(3) 0.005(3)
C41 0.035(4) 0.033(4) 0.055(5) -0.001(3) -0.018(4) -0.006(3)
C42 0.034(4) 0.028(3) 0.044(4) 0.000(3) -0.015(3) -0.003(3)
C43 0.028(3) 0.023(3) 0.035(4) -0.007(3) -0.013(3) -0.001(3)
C44 0.029(3) 0.021(3) 0.035(3) -0.006(3) -0.016(3) -0.003(2)
C45 0.030(3) 0.020(3) 0.043(4) 0.003(3) -0.014(3) -0.010(3)
C46 0.043(4) 0.026(3) 0.049(4) 0.002(3) -0.018(4) -0.013(3)
C47 0.051(5) 0.037(4) 0.071(6) -0.001(4) -0.026(4) -0.023(4)
C48 0.038(4) 0.041(4) 0.067(6) 0.010(4) -0.014(4) -0.021(4)
C49 0.046(4) 0.030(4) 0.043(4) 0.006(3) -0.008(4) -0.012(3)
C50 0.038(4) 0.020(3) 0.038(4) 0.004(3) -0.013(3) -0.008(3)
C51 0.064(6) 0.051(5) 0.048(5) -0.008(4) -0.017(4) -0.032(4)
C52 0.055(5) 0.043(4) 0.040(4) -0.002(3) -0.017(4) -0.020(4)
C53 0.026(3) 0.020(3) 0.037(4) -0.002(3) -0.005(3) -0.002(3)
C54 0.035(4) 0.031(4) 0.030(4) -0.003(3) -0.006(3) -0.001(3)
C55 0.041(5) 0.054(5) 0.035(4) -0.004(4) -0.004(3) -0.003(4)
C56 0.040(5) 0.050(5) 0.046(5) 0.013(4) 0.001(4) -0.005(4)
C57 0.031(4) 0.033(4) 0.066(6) 0.003(4) -0.003(4) -0.008(3)
C58 0.029(4) 0.025(3) 0.045(4) 0.001(3) -0.001(3) -0.009(3)
C59 0.055(5) 0.042(4) 0.041(4) -0.015(3) -0.015(4) -0.007(4)
C60 0.040(4) 0.042(4) 0.069(6) -0.008(4) -0.013(4) -0.020(4)
C61 0.042(4) 0.035(4) 0.042(4) -0.006(3) -0.021(3) -0.009(3)
C62 0.041(4) 0.050(4) 0.042(4) -0.006(3) -0.015(3) -0.021(4)
C63 0.047(5) 0.044(4) 0.055(5) -0.009(4) -0.030(4) -0.004(4)
C64 0.036(4) 0.034(4) 0.049(4) -0.002(3) -0.026(3) -0.004(3)
Cl1 0.0263(8) 0.0259(7) 0.0298(8) -0.0015(6) -0.0088(6) -0.0065(6)
Cl2 0.0245(8) 0.0208(7) 0.0337(8) -0.0001(6) -0.0118(6) -0.0064(6)
Cl3 0.0311(8) 0.0254(7) 0.0366(9) -0.0051(6) -0.0159(7) -0.0068(6)
Cl4 0.0338(9) 0.0281(8) 0.0405(9) -0.0092(7) -0.0152(7) -0.0059(7)
Cr2 0.0241(5) 0.0181(5) 0.0293(6) -0.0010(4) -0.0106(4) -0.0051(4)
Cr1 0.0228(5) 0.0209(5) 0.0292(6) -0.0016(4) -0.0123(4) -0.0048(4)
N1 0.024(3) 0.023(3) 0.029(3) -0.002(2) -0.011(2) -0.007(2)
N2 0.024(3) 0.027(3) 0.032(3) -0.002(2) -0.011(2) -0.008(2)
N3 0.034(3) 0.021(3) 0.034(3) 0.000(2) -0.014(2) -0.009(2)
N4 0.028(3) 0.021(3) 0.028(3) -0.001(2) -0.009(2) -0.006(2)
O1 0.027(2) 0.024(2) 0.035(2) -0.0016(18) -0.016(2) -0.0046(18)

loop_
_atom_type_symbol
_atom_type_description
_atom_type_scat_dispersion_real
_atom_type_scat_dispersion_imag
_atom_type_scat_source
C C 0.0033 0.0016 'International Tables Vol C Tables 4.2.6.8 and 6.1.1.4'
H H 0.0000 0.0000 'International Tables Vol C Tables 4.2.6.8 and 6.1.1.4'
N N 0.0061 0.0033 'International Tables Vol C Tables 4.2.6.8 and 6.1.1.4'
O O 0.0106 0.0060 'International Tables Vol C Tables 4.2.6.8 and 6.1.1.4'
Cl Cl 0.1484 0.1585 'International Tables Vol C Tables 4.2.6.8 and 6.1.1.4'
Cr Cr 0.3209 0.6236 'International Tables Vol C Tables 4.2.6.8 and 6.1.1.4'

loop_
_geom_angle_atom_site_label_1
_geom_angle_atom_site_label_2
_geom_angle_atom_site_label_3
_geom_angle
N1 C1 C14 113.3(6)
N1 C1 C2 126.8(6)
C14 C1 C2 119.8(6)
C7 C2 C3 117.7(6)
C7 C2 C1 118.4(6)
C3 C2 C1 123.9(6)
C4 C3 C2 121.6(7)
C4 C3 H3 119.2
C2 C3 H3 119.2
C3 C4 C5 120.8(8)
C3 C4 H4 119.6
C5 C4 H4 119.6
C4 C5 C6 119.1(7)
C4 C5 H5 120.5
C6 C5 H5 120.5
C5 C6 C7 122.5(7)
C5 C6 H6 118.7
C7 C6 H6 118.7
C6 C7 C2 118.1(7)
C6 C7 C8 120.8(7)
C2 C7 C8 120.9(6)
C13 C8 C9 118.1(7)
C13 C8 C7 120.9(6)
C9 C8 C7 120.9(7)
C10 C9 C8 121.7(7)
C10 C9 H9 119.2
C8 C9 H9 119.2
C9 C10 C11 120.6(7)
C9 C10 H10 119.7
C11 C10 H10 119.7
C12 C11 C10 119.5(8)
C12 C11 H11 120.3
C10 C11 H11 120.3
C11 C12 C13 121.8(7)
C11 C12 H12 119.1
C13 C12 H12 119.1
C8 C13 C12 118.4(6)
C8 C13 C14 119.0(7)
C12 C13 C14 122.5(6)
N2 C14 C1 113.3(6)
N2 C14 C13 126.6(6)
C1 C14 C13 120.1(6)
C16 C15 C20 121.8(7)
C16 C15 N1 119.4(6)
C20 C15 N1 118.8(6)
C15 C16 C17 117.2(7)
C15 C16 C21 121.6(7)
C17 C16 C21 121.0(7)
C18 C17 C16 121.4(8)
C18 C17 H17 119.3
C16 C17 H17 119.3
C17 C18 C19 120.8(8)
C17 C18 H18 119.6
C19 C18 H18 119.6
C18 C19 C20 121.5(8)
C18 C19 H19 119.3
C20 C19 H19 119.3
C19 C20 C15 116.9(7)
C19 C20 C22 119.6(7)
C15 C20 C22 123.3(7)
C16 C21 H21A 109.5
C16 C21 H21B 109.5
H21A C21 H21B 109.5
C16 C21 H21C 109.5
H21A C21 H21C 109.5
H21B C21 H21C 109.5
C20 C22 H22A 109.5
C20 C22 H22B 109.5
H22A C22 H22B 109.5
C20 C22 H22C 109.5
H22A C22 H22C 109.5
H22B C22 H22C 109.5
C28 C23 C24 121.9(7)
C28 C23 N2 118.3(6)
C24 C23 N2 119.9(7)
C25 C24 C23 117.9(8)
C25 C24 C29 119.6(8)
C23 C24 C29 122.3(7)
C26 C25 C24 121.2(9)
C26 C25 H25 119.4
C24 C25 H25 119.4
C25 C26 C27 120.8(9)
C25 C26 H26 119.6
C27 C26 H26 119.6
C26 C27 C28 120.6(10)
C26 C27 H27 119.7
C28 C27 H27 119.7
C23 C28 C27 117.6(9)
C23 C28 C30 123.0(7)
C27 C28 C30 119.4(8)
C24 C29 H29A 109.5
C24 C29 H29B 109.5
H29A C29 H29B 109.5
C24 C29 H29C 109.5
H29A C29 H29C 109.5
H29B C29 H29C 109.5
C28 C30 H30A 109.5
C28 C30 H30B 109.5
H30A C30 H30B 109.5
C28 C30 H30C 109.5
H30A C30 H30C 109.5
H30B C30 H30C 109.5
N3 C31 C44 114.4(5)
N3 C31 C32 125.4(6)
C44 C31 C32 120.2(6)
C33 C32 C37 118.7(6)
C33 C32 C31 123.2(6)
C37 C32 C31 118.1(6)
C34 C33 C32 121.4(7)
C34 C33 H33 119.3
C32 C33 H33 119.3
C35 C34 C33 120.3(8)
C35 C34 H34 119.8
C33 C34 H34 119.8
C34 C35 C36 119.8(7)
C34 C35 H35 120.1
C36 C35 H35 120.1
C35 C36 C37 121.6(7)
C35 C36 H36 119.2
C37 C36 H36 119.2
C32 C37 C36 118.0(7)
C32 C37 C38 121.0(6)
C36 C37 C38 120.8(6)
C43 C38 C39 118.0(7)
C43 C38 C37 121.7(6)
C39 C38 C37 120.2(6)
C40 C39 C38 122.6(6)
C40 C39 H39 118.7
C38 C39 H39 118.7
C39 C40 C41 118.4(7)
C39 C40 H40 120.8
C41 C40 H40 120.8
C42 C41 C40 120.4(8)
C42 C41 H41 119.8
C40 C41 H41 119.8
C41 C42 C43 122.0(7)
C41 C42 H42 119.0
C43 C42 H42 119.0
C38 C43 C42 118.6(6)
C38 C43 C44 118.0(6)
C42 C43 C44 123.4(6)
N4 C44 C31 113.6(5)
N4 C44 C43 126.2(6)
C31 C44 C43 120.3(6)
C50 C45 C46 121.6(6)
C50 C45 N3 119.9(6)
C46 C45 N3 118.5(6)
C47 C46 C45 117.1(7)
C47 C46 C51 120.4(7)
C45 C46 C51 122.5(7)
C48 C47 C46 121.8(8)
C48 C47 H47 119.1
C46 C47 H47 119.1
C49 C48 C47 119.6(8)
C49 C48 H48 120.2
C47 C48 H48 120.2
C48 C49 C50 122.0(8)
C48 C49 H49 119.0
C50 C49 H49 119.0
C49 C50 C45 117.9(7)
C49 C50 C52 119.4(7)
C45 C50 C52 122.3(7)
C46 C51 H51A 109.5
C46 C51 H51B 109.5
H51A C51 H51B 109.5
C46 C51 H51C 109.5
H51A C51 H51C 109.5
H51B C51 H51C 109.5
C50 C52 H52A 109.5
C50 C52 H52B 109.5
H52A C52 H52B 109.5
C50 C52 H52C 109.5
H52A C52 H52C 109.5
H52B C52 H52C 109.5
C54 C53 C58 121.9(7)
C54 C53 N4 117.9(6)
C58 C53 N4 120.1(6)
C55 C54 C53 117.8(8)
C55 C54 C59 120.3(7)
C53 C54 C59 121.8(7)
C54 C55 C56 121.4(8)
C54 C55 H55 119.3
C56 C55 H55 119.3
C57 C56 C55 119.8(8)
C57 C56 H56 120.1
C55 C56 H56 120.1
C56 C57 C58 122.6(9)
C56 C57 H57 118.7
C58 C57 H57 118.7
C53 C58 C57 116.4(8)
C53 C58 C60 123.5(7)
C57 C58 C60 119.9(7)
C54 C59 H59A 109.5
C54 C59 H59B 109.5
H59A C59 H59B 109.5
C54 C59 H59C 109.5
H59A C59 H59C 109.5
H59B C59 H59C 109.5
C58 C60 H60A 109.5
C58 C60 H60B 109.5
H60A C60 H60B 109.5
C58 C60 H60C 109.5
H60A C60 H60C 109.5
H60B C60 H60C 109.5
O1 C61 C62 104.1(6)
O1 C61 H61A 110.9
C62 C61 H61A 110.9
O1 C61 H61B 110.9
C62 C61 H61B 110.9
H61A C61 H61B 109.0
C61 C62 C63 101.5(6)
C61 C62 H62A 111.5
C63 C62 H62A 111.5
C61 C62 H62B 111.5
C63 C62 H62B 111.5
H62A C62 H62B 109.3
C64 C63 C62 102.7(6)
C64 C63 H63A 111.2
C62 C63 H63A 111.2
C64 C63 H63B 111.2
C62 C63 H63B 111.2
H63A C63 H63B 109.1
O1 C64 C63 105.7(6)
O1 C64 H64A 110.6
C63 C64 H64A 110.6
O1 C64 H64B 110.6
C63 C64 H64B 110.6
H64A C64 H64B 108.7
Cl6 C65 Cl5 113.7(7)
Cl6 C65 H65A 108.8
Cl5 C65 H65A 108.8
Cl6 C65 H65B 108.8
Cl5 C65 H65B 108.8
H65A C65 H65B 107.7
Cl11 C66 Cl12 110.7(14)
Cl11 C66 H66A 109.5
Cl12 C66 H66A 109.5
Cl11 C66 H66B 109.5
Cl12 C66 H66B 109.5
H66A C66 H66B 108.1
Cr2 Cl1 Cr1 82.58(6)
Cr2 Cl2 Cr1 82.94(6)
Cr2 Cl3 Cr1 82.96(6)
N4 Cr2 N3 79.6(2)
N4 Cr2 O1 90.5(2)
N3 Cr2 O1 92.1(2)
N4 Cr2 Cl3 100.46(16)
N3 Cr2 Cl3 97.32(16)
O1 Cr2 Cl3 166.70(13)
N4 Cr2 Cl1 178.13(16)
N3 Cr2 Cl1 99.10(17)
O1 Cr2 Cl1 88.28(13)
Cl3 Cr2 Cl1 80.97(6)
N4 Cr2 Cl2 97.82(16)
N3 Cr2 Cl2 176.74(17)
O1 Cr2 Cl2 89.88(13)
Cl3 Cr2 Cl2 81.21(6)
Cl1 Cr2 Cl2 83.57(6)
N2 Cr1 N1 78.8(2)
N2 Cr1 Cl4 96.22(16)
N1 Cr1 Cl4 99.22(16)
N2 Cr1 Cl2 171.66(17)
N1 Cr1 Cl2 95.69(16)
Cl4 Cr1 Cl2 90.84(6)
N2 Cr1 Cl1 102.78(16)
N1 Cr1 Cl1 174.54(16)
Cl4 Cr1 Cl1 85.84(6)
Cl2 Cr1 Cl1 82.10(6)
N2 Cr1 Cl3 94.80(16)
N1 Cr1 Cl3 96.07(16)
Cl4 Cr1 Cl3 162.62(7)
Cl2 Cr1 Cl3 79.42(6)
Cl1 Cr1 Cl3 78.64(6)
C1 N1 C15 124.8(5)
C1 N1 Cr1 116.0(4)
C15 N1 Cr1 119.0(4)
C14 N2 C23 120.7(5)
C14 N2 Cr1 116.3(4)
C23 N2 Cr1 121.8(4)
C31 N3 C45 123.1(5)
C31 N3 Cr2 114.2(4)
C45 N3 Cr2 122.3(4)
C44 N4 C53 121.4(5)
C44 N4 Cr2 115.0(4)
C53 N4 Cr2 123.1(4)
C64 O1 C61 108.7(5)
C64 O1 Cr2 127.6(4)
C61 O1 Cr2 123.7(4)
Cl13 C67 Cl14 128.7(15)
Cl13 C67 H67A 105.1
Cl14 C67 H67A 105.1
Cl13 C67 H67B 105.1
Cl14 C67 H67B 105.1
H67A C67 H67B 105.9

loop_
_geom_bond_atom_site_label_1
_geom_bond_atom_site_label_2
_geom_bond_distance
C1 N1 1.352(8)
C1 C14 1.438(10)
C1 C2 1.467(9)
C2 C7 1.421(9)
C2 C3 1.422(10)
C3 C4 1.373(10)
C3 H3 0.9500
C4 C5 1.376(11)
C4 H4 0.9500
C5 C6 1.378(12)
C5 H5 0.9500
C6 C7 1.411(10)
C6 H6 0.9500
C7 C8 1.445(11)
C8 C13 1.408(9)
C8 C9 1.421(10)
C9 C10 1.354(12)
C9 H9 0.9500
C10 C11 1.385(12)
C10 H10 0.9500
C11 C12 1.369(10)
C11 H11 0.9500
C12 C13 1.414(11)
C12 H12 0.9500
C13 C14 1.458(9)
C14 N2 1.347(8)
C15 C16 1.396(10)
C15 C20 1.419(10)
C15 N1 1.437(9)
C16 C17 1.409(11)
C16 C21 1.481(12)
C17 C18 1.351(13)
C17 H17 0.9500
C18 C19 1.369(13)
C18 H18 0.9500
C19 C20 1.395(11)
C19 H19 0.9500
C20 C22 1.488(11)
C21 H21A 0.9800
C21 H21B 0.9800
C21 H21C 0.9800
C22 H22A 0.9800
C22 H22B 0.9800
C22 H22C 0.9800
C23 C28 1.401(10)
C23 C24 1.406(11)
C23 N2 1.450(9)
C24 C25 1.388(12)
C24 C29 1.497(12)
C25 C26 1.366(16)
C25 H25 0.9500
C26 C27 1.383(17)
C26 H26 0.9500
C27 C28 1.402(12)
C27 H27 0.9500
C28 C30 1.506(12)
C29 H29A 0.9800
C29 H29B 0.9800
C29 H29C 0.9800
C30 H30A 0.9800
C30 H30B 0.9800
C30 H30C 0.9800
C31 N3 1.357(8)
C31 C44 1.431(10)
C31 C32 1.479(8)
C32 C33 1.406(10)
C32 C37 1.408(10)
C33 C34 1.385(9)
C33 H33 0.9500
C34 C35 1.365(12)
C34 H34 0.9500
C35 C36 1.384(12)
C35 H35 0.9500
C36 C37 1.420(9)
C36 H36 0.9500
C37 C38 1.458(10)
C38 C43 1.400(9)
C38 C39 1.428(10)
C39 C40 1.366(11)
C39 H39 0.9500
C40 C41 1.411(10)
C40 H40 0.9500
C41 C42 1.357(10)
C41 H41 0.9500
C42 C43 1.416(10)
C42 H42 0.9500
C43 C44 1.477(9)
C44 N4 1.353(8)
C45 C50 1.387(10)
C45 C46 1.415(10)
C45 N3 1.444(9)
C46 C47 1.388(11)
C46 C51 1.488(11)
C47 C48 1.369(13)
C47 H47 0.9500
C48 C49 1.364(12)
C48 H48 0.9500
C49 C50 1.384(11)
C49 H49 0.9500
C50 C52 1.513(10)
C51 H51A 0.9800
C51 H51B 0.9800
C51 H51C 0.9800
C52 H52A 0.9800
C52 H52B 0.9800
C52 H52C 0.9800
C53 C54 1.403(10)
C53 C58 1.405(10)
C53 N4 1.458(8)
C54 C55 1.384(11)
C54 C59 1.495(12)
C55 C56 1.394(14)
C55 H55 0.9500
C56 C57 1.334(14)
C56 H56 0.9500
C57 C58 1.420(11)
C57 H57 0.9500
C58 C60 1.495(12)
C59 H59A 0.9800
C59 H59B 0.9800
C59 H59C 0.9800
C60 H60A 0.9800
C60 H60B 0.9800
C60 H60C 0.9800
C61 O1 1.476(8)
C61 C62 1.510(10)
C61 H61A 0.9900
C61 H61B 0.9900
C62 C63 1.526(11)
C62 H62A 0.9900
C62 H62B 0.9900
C63 C64 1.512(10)
C63 H63A 0.9900
C63 H63B 0.9900
C64 O1 1.466(8)
C64 H64A 0.9900
C64 H64B 0.9900
C65 Cl6 1.730(12)
C65 Cl5 1.754(12)
C65 H65A 0.9900
C65 H65B 0.9900
C66 Cl11 1.653(18)
C66 Cl12 1.746(18)
C66 H66A 0.9900
C66 H66B 0.9900
Cl1 Cr2 2.3985(18)
Cl1 Cr1 2.4479(18)
Cl2 Cr2 2.4044(17)
Cl2 Cr1 2.4253(18)
Cl3 Cr2 2.3798(18)
Cl3 Cr1 2.4482(18)
Cl4 Cr1 2.2945(18)
Cr2 N4 1.973(5)
Cr2 N3 1.984(5)
Cr2 O1 2.069(4)
Cr1 N2 1.967(5)
Cr1 N1 1.979(5)
Cl14 C67 1.783(16)
Cl13 C67 1.579(16)
C67 H67A 0.9900
C67 H67B 0.9900
